data_4512189
loop_
_publ_author_name
'Qi, Zhi-Kai'
'Liu, Jun-Liang'
'Hou, Juan-Juan'
'Liu, Min-Min'
'Zhang, Xian-Ming'

_publ_section_title
;
 Planar Cu2(ppz)2Dimers as SBUs for Diverse Polyoxometalate-Based Metal
 Organic Frameworks
;
_journal_issue 11
_journal_name_full 'Crystal Growth &amp; Design'
_journal_page_first 5773
_journal_paper_doi 10.1021/cg5010402
_journal_volume 14
_journal_year 2014
_chemical_formula_sum 'C28 H22 Cu4 Mo2 N16 O11'
_chemical_formula_weight 1204.66
_chemical_name_systematic
; 
 ? 
;
_space_group_IT_number 2
_symmetry_cell_setting triclinic
_symmetry_space_group_name_Hall '-P 1'
_symmetry_space_group_name_H-M 'P -1'
_atom_sites_solution_hydrogens geom
_atom_sites_solution_primary direct
_atom_sites_solution_secondary difmap
_audit_creation_method SHELXL-97
_cell_angle_alpha 99.295(3)
_cell_angle_beta 95.298(4)
_cell_angle_gamma 93.921(3)
_cell_formula_units_Z 2
_cell_length_a 10.4861(5)
_cell_length_b 13.2319(5)
_cell_length_c 13.5177(6)
_cell_measurement_temperature 293(2)
_cell_volume 1836.43(14)
_computing_cell_refinement 'CrysAlis PRO'
_computing_data_collection 'CrysAlis PRO (Agilent, 2012)'
_computing_data_reduction 'CrysAlis PRO'
_computing_structure_refinement 'SHELXL-97 (Sheldrick, 1997)'
_computing_structure_solution 'SHELXS-97 (Sheldrick, 1990)'
_diffrn_ambient_temperature 293(2)
_diffrn_measured_fraction_theta_full 0.999
_diffrn_measured_fraction_theta_max 0.999
_diffrn_radiation_monochromator graphite
_diffrn_radiation_source 'fine-focus sealed tube'
_diffrn_radiation_type MoK\a
_diffrn_radiation_wavelength 0.71073
_diffrn_reflns_av_R_equivalents 0.0461
_diffrn_reflns_av_sigmaI/netI 0.0829
_diffrn_reflns_limit_h_max 13
_diffrn_reflns_limit_h_min -8
_diffrn_reflns_limit_k_max 16
_diffrn_reflns_limit_k_min -16
_diffrn_reflns_limit_l_max 16
_diffrn_reflns_limit_l_min -16
_diffrn_reflns_number 13771
_diffrn_reflns_theta_full 26.37
_diffrn_reflns_theta_max 26.37
_diffrn_reflns_theta_min 2.61
_exptl_absorpt_coefficient_mu 3.020
_exptl_absorpt_correction_T_max 0.7942
_exptl_absorpt_correction_T_min 0.6601
_exptl_absorpt_correction_type multi-scan
_exptl_absorpt_process_details SADABS
_exptl_crystal_colour green
_exptl_crystal_density_diffrn 2.179
_exptl_crystal_density_method 'not measured'
_exptl_crystal_description block
_exptl_crystal_F_000 1180
_exptl_crystal_size_max 0.15
_exptl_crystal_size_mid 0.12
_exptl_crystal_size_min 0.08
_refine_diff_density_max 1.020
_refine_diff_density_min -0.826
_refine_diff_density_rms 0.149
_refine_ls_extinction_method none
_refine_ls_goodness_of_fit_ref 1.016
_refine_ls_hydrogen_treatment mixed
_refine_ls_matrix_type full
_refine_ls_number_parameters 551
_refine_ls_number_reflns 7511
_refine_ls_number_restraints 0
_refine_ls_restrained_S_all 1.016
_refine_ls_R_factor_all 0.0762
_refine_ls_R_factor_gt 0.0491
_refine_ls_shift/su_max 0.001
_refine_ls_shift/su_mean 0.000
_refine_ls_structure_factor_coef Fsqd
_refine_ls_weighting_details 'calc w=1/[\s^2^(Fo^2^)+(0.0446P)^2^+0.0000P] where P=(Fo^2^+2Fc^2^)/3'
_refine_ls_weighting_scheme calc
_refine_ls_wR_factor_gt 0.1010
_refine_ls_wR_factor_ref 0.1166
_reflns_number_gt 5489
_reflns_number_total 7511
_reflns_threshold_expression >2sigma(I)
_cod_data_source_file cg5010402_si_001.cif
_cod_data_source_block 2
_cod_depositor_comments
;
The following automatic conversions were performed:

'_exptl_absorpt_correction_type' value 'Multi-scan' changed to
'multi-scan' according to
/home/saulius/struct/COD-crude-data--automatic-downloads/rss-feeds/ACS/lib/dictionaries/cif_core.dic
dictionary named 'cif_core.dic' version 2.4.2 from 2011-04-26.

Automatic conversion script
Id: cif_fix_values 2827 2014-09-09 07:05:25Z andrius 

 Adding full bibliography for 4512188--4512192.cif.
;
_cod_original_cell_volume 1836.42(13)
_cod_original_sg_symbol_H-M P-1
_cod_database_code 4512189

loop_
_symmetry_equiv_pos_as_xyz
'x, y, z'
'-x, -y, -z'

loop_
_atom_site_label
_atom_site_type_symbol
_atom_site_fract_x
_atom_site_fract_y
_atom_site_fract_z
_atom_site_U_iso_or_equiv
_atom_site_adp_type
_atom_site_occupancy
_atom_site_symmetry_multiplicity
_atom_site_calc_flag
_atom_site_refinement_flags
Cu2 Cu 1.08314(7) 0.43621(5) 0.70879(5) 0.02188(17) Uani 1 1 d .
Cu3 Cu 0.56882(7) 0.11960(5) 0.83716(5) 0.02345(18) Uani 1 1 d .
Cu1 Cu 1.14597(7) 0.40237(5) 0.42064(5) 0.02652(18) Uani 1 1 d .
N7 N 0.9914(5) 0.3571(3) 0.5819(3) 0.0241(11) Uani 1 1 d .
N6 N 0.9293(5) 0.3662(3) 0.7675(4) 0.0238(11) Uani 1 1 d .
N2 N 1.2878(5) 0.4758(4) 0.3604(4) 0.0298(12) Uani 1 1 d .
N8 N 1.0069(5) 0.3413(4) 0.4822(4) 0.0280(12) Uani 1 1 d .
N3 N 1.2323(5) 0.4894(3) 0.5453(4) 0.0264(11) Uani 1 1 d .
N4 N 1.2151(5) 0.5081(3) 0.6443(3) 0.0221(10) Uani 1 1 d .
N1 N 1.4809(6) 0.5971(4) 0.2977(4) 0.0392(14) Uani 1 1 d .
C1 C 1.3106(6) 0.4648(5) 0.2640(5) 0.0366(16) Uani 1 1 d .
H1 H 1.2608 0.4156 0.2165 0.044 Uiso 1 1 calc R
N5 N 0.7230(5) 0.2445(4) 0.8144(4) 0.0282(12) Uani 1 1 d .
C8 C 0.9007(6) 0.3708(4) 0.8626(4) 0.0281(14) Uani 1 1 d .
H8 H 0.9500 0.4159 0.9142 0.034 Uiso 1 1 calc R
C5 C 1.3316(6) 0.5543(4) 0.5309(5) 0.0252(13) Uani 1 1 d .
C4 C 1.3623(6) 0.5471(4) 0.4268(5) 0.0259(13) Uani 1 1 d .
C10 C 0.7519(6) 0.2382(5) 0.7205(5) 0.0310(15) Uani 1 1 d .
H10 H 0.7023 0.1925 0.6697 0.037 Uiso 1 1 calc R
C12 C 0.8910(6) 0.2933(4) 0.5942(4) 0.0259(14) Uani 1 1 d .
C6 C 1.3802(6) 0.6142(4) 0.6214(4) 0.0305(15) Uani 1 1 d .
H6 H 1.4486 0.6647 0.6331 0.037 Uiso 1 1 calc R
C11 C 0.8557(5) 0.2986(4) 0.6956(4) 0.0224(13) Uani 1 1 d .
C2 C 1.4075(6) 0.5256(5) 0.2336(5) 0.0373(16) Uani 1 1 d .
H2 H 1.4213 0.5160 0.1658 0.045 Uiso 1 1 calc R
C7 C 1.3057(6) 0.5826(4) 0.6899(5) 0.0298(14) Uani 1 1 d .
H7 H 1.3158 0.6088 0.7586 0.036 Uiso 1 1 calc R
C9 C 0.7979(6) 0.3089(5) 0.8854(5) 0.0325(15) Uani 1 1 d .
H9 H 0.7812 0.3128 0.9523 0.039 Uiso 1 1 calc R
C3 C 1.4565(6) 0.6079(5) 0.3941(5) 0.0343(15) Uani 1 1 d .
H3 H 1.5050 0.6585 0.4410 0.041 Uiso 1 1 calc R
O8 O 0.4686(5) 0.1682(3) 1.4056(4) 0.0504(14) Uani 1 1 d .
C14 C 0.9156(7) 0.2691(5) 0.4349(5) 0.0358(16) Uani 1 1 d .
H14 H 0.9050 0.2447 0.3659 0.043 Uiso 1 1 calc R
O1W O 1.2367(6) 0.2401(4) 0.4046(4) 0.0650(17) Uani 1 1 d .
H1WA H 1.1904 0.1972 0.4310 0.097 Uiso 1 1 d R
H1WB H 1.3134 0.2477 0.4355 0.097 Uiso 1 1 d R
O3W O 0.8729(6) 0.9438(5) 0.5172(5) 0.087(2) Uani 1 1 d .
O2W O 0.3658(13) 0.5363(9) 0.9624(10) 0.218(5) Uani 1 1 d .
N10 N 0.5198(5) 0.1809(3) 0.9691(3) 0.0246(11) Uani 1 1 d .
N11 N 0.4159(5) 0.1957(3) 0.7893(3) 0.0245(11) Uani 1 1 d .
C15 C 0.3703(6) 0.2006(4) 0.6952(5) 0.0284(14) Uani 1 1 d .
H15 H 0.4053 0.1640 0.6411 0.034 Uiso 1 1 calc R
C19 C 0.4199(6) 0.2384(4) 0.9649(4) 0.0238(13) Uani 1 1 d .
C17 C 0.2642(6) 0.3119(4) 0.8463(4) 0.0272(14) Uani 1 1 d .
H17 H 0.2298 0.3499 0.9000 0.033 Uiso 1 1 calc R
C18 C 0.3633(6) 0.2509(4) 0.8655(5) 0.0254(13) Uani 1 1 d .
C20 C 0.3865(6) 0.2712(5) 1.0611(5) 0.0349(16) Uani 1 1 d .
H20 H 0.3205 0.3113 1.0798 0.042 Uiso 1 1 calc R
N9 N 0.5545(5) 0.1764(3) 1.0670(4) 0.0246(11) Uani 1 1 d .
N12 N 0.2171(5) 0.3169(3) 0.7514(4) 0.0277(12) Uani 1 1 d .
C16 C 0.2694(6) 0.2613(4) 0.6784(5) 0.0313(15) Uani 1 1 d .
H16 H 0.2374 0.2626 0.6122 0.038 Uiso 1 1 calc R
Cu4 Cu 0.69481(7) 0.09919(5) 1.11616(5) 0.02721(19) Uani 1 1 d .
N14 N 0.7331(5) 0.0288(3) 0.9819(4) 0.0259(11) Uani 1 1 d .
N13 N 0.6951(5) 0.0316(3) 0.8841(4) 0.0261(11) Uani 1 1 d .
N15 N 0.8300(5) 0.0055(3) 1.1597(4) 0.0290(12) Uani 1 1 d .
N16 N 1.0024(5) -0.1392(4) 1.1940(4) 0.0374(14) Uani 1 1 d .
C26 C 0.8220(6) -0.0405(4) 0.9836(4) 0.0267(14) Uani 1 1 d .
C25 C 0.8721(6) -0.0562(4) 1.0819(5) 0.0283(14) Uani 1 1 d .
C27 C 0.8422(6) -0.0825(5) 0.8873(5) 0.0362(16) Uani 1 1 d .
H27 H 0.8977 -0.1321 0.8674 0.043 Uiso 1 1 calc R
C28 C 0.7619(6) -0.0349(5) 0.8270(5) 0.0349(16) Uani 1 1 d .
H28 H 0.7545 -0.0467 0.7569 0.042 Uiso 1 1 calc R
C24 C 0.9580(6) -0.1281(5) 1.1008(5) 0.0351(16) Uani 1 1 d .
H24 H 0.9857 -0.1702 1.0463 0.042 Uiso 1 1 calc R
C21 C 0.4743(6) 0.2301(5) 1.1224(5) 0.0358(16) Uani 1 1 d .
H21 H 0.4774 0.2385 1.1923 0.043 Uiso 1 1 calc R
C22 C 0.8753(6) -0.0039(5) 1.2531(5) 0.0347(15) Uani 1 1 d .
H22 H 0.8485 0.0379 1.3081 0.042 Uiso 1 1 calc R
C23 C 0.9625(7) -0.0762(5) 1.2685(5) 0.0401(17) Uani 1 1 d .
H23 H 0.9940 -0.0802 1.3343 0.048 Uiso 1 1 calc R
O5 O 0.6301(4) 0.1069(3) 1.2495(3) 0.0361(11) Uani 1 1 d .
Mo2 Mo 0.54901(5) 0.06740(4) 1.34795(4) 0.02534(14) Uani 1 1 d .
O7 O 0.4393(4) -0.0421(3) 1.2996(3) 0.0305(10) Uani 1 1 d .
O6 O 0.6603(5) 0.0313(3) 1.4349(4) 0.0487(13) Uani 1 1 d .
C13 C 0.8397(7) 0.2363(5) 0.5035(5) 0.0354(16) Uani 1 1 d .
H13 H 0.7700 0.1870 0.4912 0.042 Uiso 1 1 calc R
O1 O 1.1169(4) 0.5369(3) 0.8346(3) 0.0302(10) Uani 1 1 d .
Mo1 Mo 1.03461(5) 0.65234(4) 0.83378(4) 0.02371(14) Uani 1 1 d .
O4 O 0.9424(4) 0.6426(3) 0.7153(3) 0.0363(11) Uani 1 1 d .
O2 O 1.1432(4) 0.7609(3) 0.8579(3) 0.0412(12) Uani 1 1 d .
O3 O 0.9320(5) 0.6604(3) 0.9266(3) 0.0415(12) Uani 1 1 d .

loop_
_atom_site_aniso_label
_atom_site_aniso_U_11
_atom_site_aniso_U_22
_atom_site_aniso_U_33
_atom_site_aniso_U_23
_atom_site_aniso_U_13
_atom_site_aniso_U_12
Cu2 0.0185(4) 0.0230(4) 0.0227(4) 0.0039(3) -0.0021(3) -0.0026(3)
Cu3 0.0188(4) 0.0258(4) 0.0257(4) 0.0061(3) -0.0008(3) 0.0022(3)
Cu1 0.0206(4) 0.0350(4) 0.0215(4) 0.0026(3) -0.0018(3) -0.0047(3)
N7 0.019(3) 0.030(3) 0.022(3) 0.002(2) 0.003(2) -0.003(2)
N6 0.019(3) 0.023(2) 0.030(3) 0.009(2) -0.003(2) 0.001(2)
N2 0.021(3) 0.039(3) 0.029(3) 0.006(2) 0.005(2) -0.002(2)
N8 0.023(3) 0.031(3) 0.028(3) 0.004(2) -0.001(2) -0.004(2)
N3 0.028(3) 0.026(3) 0.022(3) 0.000(2) -0.004(2) -0.005(2)
N4 0.019(3) 0.024(2) 0.021(3) 0.001(2) 0.000(2) -0.003(2)
N1 0.034(4) 0.041(3) 0.044(4) 0.015(3) 0.005(3) -0.003(3)
C1 0.026(4) 0.047(4) 0.031(4) -0.003(3) 0.001(3) -0.005(3)
N5 0.022(3) 0.034(3) 0.029(3) 0.010(2) 0.000(2) 0.002(2)
C8 0.025(4) 0.032(3) 0.025(3) 0.003(3) -0.002(3) -0.002(3)
C5 0.020(3) 0.022(3) 0.034(4) 0.007(3) -0.001(3) 0.002(2)
C4 0.015(3) 0.025(3) 0.037(4) 0.002(3) 0.002(3) 0.002(2)
C10 0.023(4) 0.039(4) 0.032(4) 0.010(3) -0.001(3) 0.006(3)
C12 0.024(4) 0.024(3) 0.027(3) 0.006(3) -0.006(3) -0.005(3)
C6 0.029(4) 0.025(3) 0.031(4) -0.002(3) -0.006(3) -0.009(3)
C11 0.013(3) 0.028(3) 0.025(3) 0.006(3) -0.003(2) -0.003(2)
C2 0.028(4) 0.048(4) 0.037(4) 0.009(3) 0.008(3) 0.003(3)
C7 0.027(4) 0.036(3) 0.026(3) 0.005(3) 0.000(3) -0.003(3)
C9 0.028(4) 0.041(4) 0.028(4) 0.005(3) -0.002(3) 0.002(3)
C3 0.031(4) 0.034(4) 0.037(4) 0.008(3) 0.000(3) -0.004(3)
O8 0.052(4) 0.034(3) 0.065(3) -0.002(2) 0.022(3) 0.004(2)
C14 0.040(4) 0.039(4) 0.022(3) -0.002(3) -0.002(3) -0.012(3)
O1W 0.061(4) 0.057(3) 0.085(4) 0.024(3) 0.015(3) 0.021(3)
O3W 0.070(5) 0.090(5) 0.098(5) 0.023(4) -0.020(4) 0.019(4)
O2W 0.197(13) 0.199(11) 0.242(13) 0.013(10) -0.005(11) 0.006(10)
N10 0.019(3) 0.031(3) 0.025(3) 0.009(2) 0.000(2) 0.006(2)
N11 0.023(3) 0.026(3) 0.024(3) 0.009(2) -0.002(2) 0.000(2)
C15 0.033(4) 0.021(3) 0.030(3) 0.004(3) -0.001(3) 0.003(3)
C19 0.019(3) 0.027(3) 0.026(3) 0.006(3) -0.002(3) 0.006(3)
C17 0.022(3) 0.032(3) 0.028(3) 0.006(3) -0.003(3) 0.002(3)
C18 0.019(3) 0.020(3) 0.034(4) 0.002(3) -0.003(3) 0.000(2)
C20 0.030(4) 0.045(4) 0.031(4) 0.006(3) 0.004(3) 0.016(3)
N9 0.018(3) 0.029(3) 0.026(3) 0.006(2) -0.002(2) 0.002(2)
N12 0.020(3) 0.028(3) 0.035(3) 0.008(2) -0.003(2) 0.003(2)
C16 0.031(4) 0.030(3) 0.035(4) 0.012(3) -0.004(3) 0.004(3)
Cu4 0.0223(4) 0.0319(4) 0.0286(4) 0.0093(3) -0.0004(3) 0.0051(3)
N14 0.022(3) 0.028(3) 0.028(3) 0.009(2) -0.003(2) 0.000(2)
N13 0.022(3) 0.025(3) 0.030(3) 0.005(2) -0.003(2) 0.003(2)
N15 0.029(3) 0.024(3) 0.037(3) 0.014(2) 0.001(2) 0.006(2)
N16 0.037(4) 0.032(3) 0.043(3) 0.008(3) -0.003(3) 0.008(3)
C26 0.027(4) 0.023(3) 0.031(3) 0.008(3) 0.002(3) 0.005(3)
C25 0.023(4) 0.025(3) 0.037(4) 0.008(3) 0.000(3) 0.001(3)
C27 0.035(4) 0.035(4) 0.041(4) 0.007(3) 0.002(3) 0.017(3)
C28 0.035(4) 0.034(4) 0.034(4) 0.002(3) -0.001(3) 0.006(3)
C24 0.035(4) 0.035(4) 0.034(4) 0.006(3) -0.006(3) 0.006(3)
C21 0.033(4) 0.044(4) 0.029(4) 0.003(3) 0.004(3) 0.004(3)
C22 0.027(4) 0.043(4) 0.036(4) 0.010(3) 0.001(3) 0.004(3)
C23 0.036(4) 0.047(4) 0.039(4) 0.020(3) -0.007(3) 0.004(3)
O5 0.032(3) 0.049(3) 0.030(2) 0.012(2) 0.006(2) 0.007(2)
Mo2 0.0232(3) 0.0259(3) 0.0260(3) 0.0047(2) -0.0005(2) 0.0001(2)
O7 0.027(3) 0.029(2) 0.034(2) 0.0029(19) -0.001(2) 0.0009(19)
O6 0.043(3) 0.051(3) 0.050(3) 0.023(2) -0.019(2) -0.012(2)
C13 0.036(4) 0.036(4) 0.030(4) 0.008(3) -0.006(3) -0.021(3)
O1 0.029(3) 0.026(2) 0.033(2) 0.0017(18) -0.002(2) -0.0052(18)
Mo1 0.0236(3) 0.0249(3) 0.0200(3) 0.0009(2) -0.0033(2) -0.0022(2)
O4 0.033(3) 0.048(3) 0.026(2) 0.008(2) -0.006(2) -0.009(2)
O2 0.040(3) 0.027(2) 0.052(3) 0.005(2) -0.012(2) -0.006(2)
O3 0.043(3) 0.055(3) 0.027(3) 0.006(2) 0.008(2) 0.011(2)

loop_
_atom_type_symbol
_atom_type_description
_atom_type_scat_dispersion_real
_atom_type_scat_dispersion_imag
_atom_type_scat_source
C C 0.0033 0.0016 'International Tables Vol C Tables 4.2.6.8 and 6.1.1.4'
H H 0.0000 0.0000 'International Tables Vol C Tables 4.2.6.8 and 6.1.1.4'
Cu Cu 0.3201 1.2651 'International Tables Vol C Tables 4.2.6.8 and 6.1.1.4'
Mo Mo -1.6832 0.6857 'International Tables Vol C Tables 4.2.6.8 and 6.1.1.4'
N N 0.0061 0.0033 'International Tables Vol C Tables 4.2.6.8 and 6.1.1.4'
O O 0.0106 0.0060 'International Tables Vol C Tables 4.2.6.8 and 6.1.1.4'

loop_
_geom_angle_atom_site_label_1
_geom_angle_atom_site_label_2
_geom_angle_atom_site_label_3
_geom_angle
_geom_angle_site_symmetry_1
_geom_angle_site_symmetry_3
O1 Cu2 N4 92.00(18) . .
O1 Cu2 N7 159.93(18) . .
N4 Cu2 N7 96.1(2) . .
O1 Cu2 N6 89.65(18) . .
N4 Cu2 N6 174.06(18) . .
N7 Cu2 N6 80.61(19) . .
O1 Cu2 N12 98.23(17) . 1_655
N4 Cu2 N12 93.49(18) . 1_655
N7 Cu2 N12 99.58(18) . 1_655
N6 Cu2 N12 91.91(17) . 1_655
N13 Cu3 O7 90.27(18) . 2_657
N13 Cu3 N10 98.14(19) . .
O7 Cu3 N10 161.9(2) 2_657 .
N13 Cu3 N11 171.7(2) . .
O7 Cu3 N11 88.45(18) 2_657 .
N10 Cu3 N11 80.93(18) . .
N13 Cu3 N5 93.61(19) . .
O7 Cu3 N5 95.38(18) 2_657 .
N10 Cu3 N5 100.0(2) . .
N11 Cu3 N5 94.64(18) . .
N8 Cu1 O4 92.2(2) . 2_766
N8 Cu1 N3 96.9(2) . .
O4 Cu1 N3 162.48(18) 2_766 .
N8 Cu1 N2 176.1(2) . .
O4 Cu1 N2 89.2(2) 2_766 .
N3 Cu1 N2 80.8(2) . .
N8 Cu1 O1W 88.0(2) . .
O4 Cu1 O1W 87.77(19) 2_766 .
N3 Cu1 O1W 107.5(2) . .
N2 Cu1 O1W 95.8(2) . .
C12 N7 N8 107.1(5) . .
C12 N7 Cu2 114.9(4) . .
N8 N7 Cu2 137.7(4) . .
C8 N6 C11 117.2(5) . .
C8 N6 Cu2 130.9(4) . .
C11 N6 Cu2 111.5(4) . .
C1 N2 C4 117.8(6) . .
C1 N2 Cu1 127.8(5) . .
C4 N2 Cu1 114.3(4) . .
C14 N8 N7 108.0(5) . .
C14 N8 Cu1 125.8(4) . .
N7 N8 Cu1 126.0(4) . .
C5 N3 N4 107.6(5) . .
C5 N3 Cu1 114.8(4) . .
N4 N3 Cu1 137.4(4) . .
C7 N4 N3 107.5(5) . .
C7 N4 Cu2 127.0(4) . .
N3 N4 Cu2 125.5(4) . .
C2 N1 C3 116.4(6) . .
N2 C1 C2 120.9(6) . .
C10 N5 C9 117.5(6) . .
C10 N5 Cu3 114.1(4) . .
C9 N5 Cu3 127.4(4) . .
N6 C8 C9 120.9(6) . .
N3 C5 C6 109.9(5) . .
N3 C5 C4 115.4(5) . .
C6 C5 C4 134.8(6) . .
N2 C4 C3 120.0(6) . .
N2 C4 C5 114.6(5) . .
C3 C4 C5 125.4(6) . .
N5 C10 C11 121.7(6) . .
N7 C12 C13 110.8(5) . .
N7 C12 C11 116.5(5) . .
C13 C12 C11 132.7(6) . .
C7 C6 C5 104.5(6) . .
N6 C11 C10 120.7(5) . .
N6 C11 C12 116.0(5) . .
C10 C11 C12 123.3(6) . .
N1 C2 C1 122.2(6) . .
N4 C7 C6 110.6(5) . .
N5 C9 C8 122.0(6) . .
N1 C3 C4 122.7(6) . .
N8 C14 C13 110.1(6) . .
C19 N10 N9 108.0(4) . .
C19 N10 Cu3 114.6(4) . .
N9 N10 Cu3 137.2(3) . .
C15 N11 C18 118.4(5) . .
C15 N11 Cu3 128.2(4) . .
C18 N11 Cu3 113.3(4) . .
N11 C15 C16 119.4(6) . .
N10 C19 C20 110.1(5) . .
N10 C19 C18 117.5(5) . .
C20 C19 C18 132.3(5) . .
N12 C17 C18 121.1(5) . .
N11 C18 C17 120.8(5) . .
N11 C18 C19 113.5(5) . .
C17 C18 C19 125.7(5) . .
C21 C20 C19 103.7(5) . .
C21 N9 N10 107.8(5) . .
C21 N9 Cu4 127.1(4) . .
N10 N9 Cu4 125.0(4) . .
C16 N12 C17 116.7(5) . .
C16 N12 Cu2 117.8(4) . 1_455
C17 N12 Cu2 124.3(4) . 1_455
N12 C16 C15 123.5(6) . .
O5 Cu4 N9 91.79(18) . .
O5 Cu4 N14 155.14(19) . .
N9 Cu4 N14 97.00(19) . .
O5 Cu4 N15 89.20(18) . .
N9 Cu4 N15 174.2(2) . .
N14 Cu4 N15 79.85(19) . .
O5 Cu4 O2 103.04(18) . 2_767
N9 Cu4 O2 95.87(17) . 2_767
N14 Cu4 O2 99.15(19) . 2_767
N15 Cu4 O2 89.51(18) . 2_767
N13 N14 C26 107.3(5) . .
N13 N14 Cu4 137.1(4) . .
C26 N14 Cu4 115.5(4) . .
C28 N13 N14 107.7(4) . .
C28 N13 Cu3 127.3(4) . .
N14 N13 Cu3 125.0(4) . .
C22 N15 C25 117.9(5) . .
C22 N15 Cu4 128.2(4) . .
C25 N15 Cu4 113.8(4) . .
C23 N16 C24 116.3(5) . .
N14 C26 C27 110.4(5) . .
N14 C26 C25 115.6(5) . .
C27 C26 C25 134.0(5) . .
N15 C25 C24 119.9(6) . .
N15 C25 C26 115.1(5) . .
C24 C25 C26 125.0(6) . .
C28 C27 C26 104.3(5) . .
N13 C28 C27 110.2(6) . .
N16 C24 C25 122.6(6) . .
N9 C21 C20 110.3(6) . .
N15 C22 C23 120.3(6) . .
N16 C23 C22 122.9(6) . .
Mo2 O5 Cu4 158.7(3) . .
O6 Mo2 O8 109.9(2) . .
O6 Mo2 O5 108.8(2) . .
O8 Mo2 O5 109.8(2) . .
O6 Mo2 O7 107.42(19) . .
O8 Mo2 O7 110.7(2) . .
O5 Mo2 O7 110.1(2) . .
Mo2 O7 Cu3 124.2(2) . 2_657
C12 C13 C14 103.9(6) . .
Mo1 O1 Cu2 114.4(2) . .
O3 Mo1 O2 108.7(2) . .
O3 Mo1 O4 108.7(2) . .
O2 Mo1 O4 111.4(2) . .
O3 Mo1 O1 108.47(19) . .
O2 Mo1 O1 111.0(2) . .
O4 Mo1 O1 108.50(19) . .
Mo1 O4 Cu1 165.9(2) . 2_766
Mo1 O2 Cu4 175.0(3) . 2_767

loop_
_geom_bond_atom_site_label_1
_geom_bond_atom_site_label_2
_geom_bond_distance
_geom_bond_site_symmetry_2
Cu2 O1 1.971(4) .
Cu2 N4 1.972(5) .
Cu2 N7 1.986(5) .
Cu2 N6 2.089(5) .
Cu2 N12 2.290(4) 1_655
Cu3 N13 1.951(4) .
Cu3 O7 1.955(4) 2_657
Cu3 N10 1.965(5) .
Cu3 N11 2.060(4) .
Cu3 N5 2.309(5) .
Cu1 N8 1.937(5) .
Cu1 O4 1.961(4) 2_766
Cu1 N3 1.984(5) .
Cu1 N2 2.025(5) .
Cu1 O1W 2.394(4) .
N7 C12 1.343(7) .
N7 N8 1.356(6) .
N6 C8 1.339(7) .
N6 C11 1.351(7) .
N2 C1 1.333(7) .
N2 C4 1.341(8) .
N8 C14 1.343(8) .
N3 C5 1.352(7) .
N3 N4 1.352(6) .
N4 C7 1.349(8) .
N1 C2 1.323(8) .
N1 C3 1.337(8) .
C1 C2 1.387(9) .
N5 C10 1.322(7) .
N5 C9 1.330(8) .
C8 C9 1.397(9) .
C5 C6 1.379(8) .
C5 C4 1.462(8) .
C4 C3 1.381(8) .
C10 C11 1.405(8) .
C12 C13 1.372(8) .
C12 C11 1.446(8) .
C6 C7 1.363(8) .
O8 Mo2 1.742(4) .
C14 C13 1.379(8) .
N10 C19 1.339(7) .
N10 N9 1.351(6) .
N11 C15 1.331(7) .
N11 C18 1.348(7) .
C15 C16 1.395(8) .
C19 C20 1.387(8) .
C19 C18 1.456(8) .
C17 N12 1.344(7) .
C17 C18 1.390(7) .
C20 C21 1.379(8) .
N9 C21 1.342(7) .
N9 Cu4 1.973(4) .
N12 C16 1.318(7) .
N12 Cu2 2.290(4) 1_455
Cu4 O5 1.973(4) .
Cu4 N14 1.991(5) .
Cu4 N15 2.053(4) .
Cu4 O2 2.384(4) 2_767
N14 N13 1.352(6) .
N14 C26 1.353(7) .
N13 C28 1.351(7) .
N15 C22 1.336(7) .
N15 C25 1.350(7) .
N16 C23 1.318(8) .
N16 C24 1.337(8) .
C26 C27 1.372(8) .
C26 C25 1.436(8) .
C25 C24 1.392(8) .
C27 C28 1.372(8) .
C22 C23 1.395(8) .
O5 Mo2 1.773(4) .
Mo2 O6 1.726(4) .
Mo2 O7 1.783(4) .
O7 Cu3 1.955(4) 2_657
O1 Mo1 1.805(4) .
Mo1 O3 1.722(4) .
Mo1 O2 1.739(4) .
Mo1 O4 1.774(4) .
O4 Cu1 1.961(4) 2_766
O2 Cu4 2.384(4) 2_767
